data_4308509
loop_
_publ_author_name
'Serhiy Demeshko'
'Guido Leibeling'
'Walter Maringgele'
'Franc Meyer'
'Christopher Mennerich'
'Hans-Henning Klauss'
'Hans Pritzkow'

_publ_section_title
;
Structural Variety and Magnetic Properties of Tetranuclear Nickel(II)
Complexes with a Central \m4-Azide
;
_journal_name_full 'Inorganic Chemistry'
_journal_page_first 519
_journal_page_last 528
_journal_paper_doi 10.1021/ic049251p
_journal_volume 44
_journal_year 2005
_chemical_formula_moiety 'C50 H82 N17 Na Ni4 O7 S4, 2( Cl O4)'
_chemical_formula_sum 'C50 H82 Cl2 N17 Na Ni4 O15 S4'
_chemical_formula_weight 1618.30
_chemical_name_systematic
;
 ?
;
_space_group_IT_number 2
_symmetry_cell_setting triclinic
_symmetry_space_group_name_Hall '-P 1'
_symmetry_space_group_name_H-M 'P -1'
_atom_sites_solution_hydrogens mixed
_atom_sites_solution_primary direct
_atom_sites_solution_secondary difmap
_audit_creation_method SHELXL-97
_cell_angle_alpha 92.1920(10)
_cell_angle_beta 91.5400(10)
_cell_angle_gamma 107.5820(10)
_cell_formula_units_Z 2
_cell_length_a 11.3935(7)
_cell_length_b 14.8784(9)
_cell_length_c 21.4752(13)
_cell_measurement_temperature 103(2)
_cell_volume 3465.0(4)
_computing_cell_refinement 'Bruker SAINT'
_computing_data_collection 'Bruker SMART'
_computing_data_reduction 'Bruker SAINT'
_computing_molecular_graphics 'Bruker SHELXTL'
_computing_publication_material 'SHELXL-97 (Sheldrick, 1997)'
_computing_structure_refinement 'SHELXL-97 (Sheldrick, 1997)'
_computing_structure_solution 'SHELXS-97 (Sheldrick, 1990)'
_diffrn_ambient_temperature 103(2)
_diffrn_measured_fraction_theta_full 0.974
_diffrn_measured_fraction_theta_max 0.974
_diffrn_measurement_device_type 'CCD area detector'
_diffrn_measurement_method \w-scans
_diffrn_radiation_monochromator graphite
_diffrn_radiation_source 'fine-focus sealed tube'
_diffrn_radiation_type MoK\a
_diffrn_radiation_wavelength 0.71073
_diffrn_reflns_av_R_equivalents 0.0426
_diffrn_reflns_av_sigmaI/netI 0.0562
_diffrn_reflns_limit_h_max 16
_diffrn_reflns_limit_h_min -16
_diffrn_reflns_limit_k_max 22
_diffrn_reflns_limit_k_min -22
_diffrn_reflns_limit_l_max 31
_diffrn_reflns_limit_l_min 0
_diffrn_reflns_number 60909
_diffrn_reflns_theta_full 32.02
_diffrn_reflns_theta_max 32.02
_diffrn_reflns_theta_min 1.68
_exptl_absorpt_coefficient_mu 1.346
_exptl_absorpt_correction_T_max 1.0000
_exptl_absorpt_correction_T_min 0.8262
_exptl_absorpt_correction_type multi-scan
_exptl_absorpt_process_details SADABS
_exptl_crystal_colour green
_exptl_crystal_density_diffrn 1.551
_exptl_crystal_density_method 'not measured'
_exptl_crystal_description prism
_exptl_crystal_F_000 1684
_exptl_crystal_size_max 0.30
_exptl_crystal_size_mid 0.15
_exptl_crystal_size_min 0.15
_refine_diff_density_max 1.938
_refine_diff_density_min -1.629
_refine_diff_density_rms 0.112
_refine_ls_extinction_method none
_refine_ls_goodness_of_fit_ref 1.031
_refine_ls_hydrogen_treatment mixed
_refine_ls_matrix_type full
_refine_ls_number_parameters 1177
_refine_ls_number_reflns 23457
_refine_ls_number_restraints 0
_refine_ls_restrained_S_all 1.031
_refine_ls_R_factor_all 0.0865
_refine_ls_R_factor_gt 0.0435
_refine_ls_shift/su_max 0.001
_refine_ls_shift/su_mean 0.000
_refine_ls_structure_factor_coef Fsqd
_refine_ls_weighting_details 'calc w=1/[\s^2^(Fo^2^)+(0.0455P)^2^+5.1678P] where P=(Fo^2^+2Fc^2^)/3'
_refine_ls_weighting_scheme calc
_refine_ls_wR_factor_gt 0.0956
_refine_ls_wR_factor_ref 0.1183
_reflns_number_gt 15790
_reflns_number_total 23457
_reflns_threshold_expression >2sigma(I)
_cod_data_source_file ic049251psi20041101_063453_2.cif
_cod_data_source_block 1b
_cod_depositor_comments
;
The following automatic conversions were performed:
'_symmetry_cell_setting' value 'Triclinic' changed to 'triclinic'
according to '/home/saulius/struct/CIF-dictionaries/cif_core.dic'
dictionary named 'cif_core.dic' version 2.4.1 from 2010-06-29.

Automatic conversion script
Id: cif_fix_enum 1527 2010-12-29 10:47:43Z saulius 

The following automatic conversions were performed:

'_atom_sites_solution_hydrogens' value 'difmap and geom' was changed
to 'mixed'.

Automatic conversion script
Id: cif_fix_values 6452 2018-10-05 10:23:21Z andrius 
;
_cod_database_code 4308509

loop_
_symmetry_equiv_pos_as_xyz
'x, y, z'
'-x, -y, -z'

loop_
_atom_site_label
_atom_site_type_symbol
_atom_site_fract_x
_atom_site_fract_y
_atom_site_fract_z
_atom_site_U_iso_or_equiv
_atom_site_adp_type
_atom_site_occupancy
_atom_site_symmetry_multiplicity
_atom_site_calc_flag
_atom_site_refinement_flags
_atom_site_disorder_assembly
_atom_site_disorder_group
Ni1 Ni 0.16209(3) 0.92022(2) 0.326045(14) 0.01188(6) Uani 1 1 d . . .
Ni2 Ni 0.19461(3) 0.74924(2) 0.156345(14) 0.01279(6) Uani 1 1 d . A .
Ni3 Ni -0.11253(3) 0.89667(2) 0.283704(15) 0.01249(6) Uani 1 1 d . . .
Ni4 Ni -0.08145(3) 0.71785(2) 0.117304(15) 0.01302(7) Uani 1 1 d . A .
S1 S 0.36379(6) 1.01680(5) 0.29519(3) 0.01785(12) Uani 1 1 d . . .
S2 S 0.38989(6) 0.87641(5) 0.15635(3) 0.02009(13) Uani 1 1 d . . .
S3 S -0.21227(6) 0.97213(5) 0.20564(3) 0.02033(13) Uani 1 1 d . . .
S4 S -0.19916(6) 0.81067(5) 0.06990(3) 0.01920(13) Uani 1 1 d . . .
Cl1 Cl 0.37942(6) 0.35428(5) 0.13780(3) 0.02551(14) Uani 1 1 d . . .
Cl2 Cl 0.52607(6) 0.26919(5) 0.48058(3) 0.02637(14) Uani 1 1 d . . .
Na1 Na 0.03519(10) 0.54707(8) 0.36114(5) 0.0216(2) Uani 1 1 d . A .
O1 O 0.13525(16) 1.03994(12) 0.36134(9) 0.0167(3) Uani 1 1 d . . .
O2 O -0.05894(16) 1.02472(13) 0.32835(9) 0.0171(4) Uani 1 1 d . . .
O3 O 0.19808(17) 0.74540(13) 0.06212(8) 0.0183(4) Uani 1 1 d . . .
O4 O -0.00212(17) 0.71476(13) 0.03427(8) 0.0181(4) Uani 1 1 d . . .
O5 O 0.4292(2) 0.40182(18) 0.19668(11) 0.0392(6) Uani 1 1 d . . .
O6 O 0.2511(2) 0.3477(2) 0.13036(13) 0.0461(7) Uani 1 1 d . . .
O7 O 0.4448(2) 0.4076(2) 0.08835(11) 0.0441(7) Uani 1 1 d . . .
O8 O 0.3915(3) 0.26080(19) 0.13476(14) 0.0507(7) Uani 1 1 d . . .
O9 O 0.4395(3) 0.2877(2) 0.43931(18) 0.0728(11) Uani 1 1 d . . .
O10 O 0.5607(5) 0.3334(2) 0.53275(16) 0.1049(18) Uani 1 1 d . . .
O11 O 0.6354(3) 0.2821(3) 0.4480(2) 0.1011(17) Uani 1 1 d . . .
O12 O 0.4851(2) 0.17372(16) 0.50006(11) 0.0374(6) Uani 1 1 d . . .
O13 O -0.1469(2) 0.48068(15) 0.41699(10) 0.0285(4) Uani 1 1 d . . .
O14 O 0.1150(2) 0.43477(17) 0.32015(12) 0.0392(6) Uani 1 1 d . . .
O15 O 0.1501(2) 0.57203(18) 0.45537(11) 0.0282(5) Uani 1 1 d . . .
N1 N 0.20533(18) 0.79944(14) 0.30302(9) 0.0129(4) Uani 1 1 d . . .
N2 N 0.21576(19) 0.74725(15) 0.25081(10) 0.0138(4) Uani 1 1 d . . .
N3 N 0.25303(19) 0.90628(15) 0.41178(10) 0.0159(4) Uani 1 1 d . A .
N4 N 0.3043(2) 0.65642(16) 0.16047(10) 0.0187(4) Uani 1 1 d . A .
N6 N -0.18452(18) 0.70914(14) 0.19444(10) 0.0142(4) Uani 1 1 d . . .
N5 N -0.19651(19) 0.76500(15) 0.24462(10) 0.0144(4) Uani 1 1 d . A .
N8 N -0.2307(2) 0.59669(16) 0.08833(11) 0.0221(5) Uani 1 1 d . . .
N7 N -0.2820(2) 0.86472(16) 0.33025(10) 0.0183(4) Uani 1 1 d . . .
N9 N 0.06347(19) 0.92980(14) 0.23972(10) 0.0142(4) Uani 1 1 d . . .
N10 N 0.06959(18) 0.88383(14) 0.19466(9) 0.0123(4) Uani 1 1 d . A .
N11 N 0.07703(19) 0.83955(15) 0.14922(10) 0.0146(4) Uani 1 1 d . . .
N12 N -0.01759(19) 0.84377(15) 0.35249(10) 0.0157(4) Uani 1 1 d . . .
N13 N -0.04031(19) 0.75979(16) 0.35778(10) 0.0164(4) Uani 1 1 d . . .
N14 N -0.0622(2) 0.68001(16) 0.36430(11) 0.0225(5) Uani 1 1 d . . .
N15 N 0.02625(19) 0.63938(15) 0.15566(10) 0.0157(4) Uani 1 1 d . . .
N16 N -0.00333(19) 0.59745(15) 0.20256(10) 0.0156(4) Uani 1 1 d . A .
N17 N -0.0308(2) 0.55542(17) 0.24668(11) 0.0221(5) Uani 1 1 d . . .
C1 C 0.2587(2) 0.67704(18) 0.26925(12) 0.0159(5) Uani 1 1 d . A .
C2 C 0.2793(2) 0.68324(18) 0.33357(12) 0.0170(5) Uani 1 1 d . . .
C3 C 0.2418(2) 0.76069(17) 0.35271(12) 0.0147(4) Uani 1 1 d . A .
C4 C 0.2332(2) 0.80305(19) 0.41622(12) 0.0174(5) Uani 1 1 d . . .
C5 C 0.3881(2) 0.9547(2) 0.40983(13) 0.0207(5) Uani 1 1 d . . .
C6 C 0.4162(3) 1.0457(2) 0.37589(14) 0.0230(5) Uani 1 1 d . A .
C7 C 0.2036(3) 0.9418(2) 0.46746(13) 0.0230(5) Uani 1 1 d . . .
C8 C 0.3593(3) 1.1316(2) 0.27063(16) 0.0282(6) Uani 1 1 d . . .
C9 C 0.4861(4) 1.2036(3) 0.27132(19) 0.0402(8) Uani 1 1 d . . .
C10 C 0.2737(3) 0.60712(19) 0.21976(13) 0.0191(5) Uani 1 1 d . . .
C11 C 0.4368(3) 0.7115(2) 0.16469(14) 0.0245(6) Uani 1 1 d . . .
C12 C 0.4666(3) 0.7954(2) 0.12399(14) 0.0252(6) Uani 1 1 d . A .
C13 C 0.2789(3) 0.5862(2) 0.10708(15) 0.0279(6) Uani 1 1 d . . .
C14 C 0.3897(3) 0.9532(2) 0.09308(16) 0.0286(6) Uani 1 1 d . . .
C15 C 0.5148(4) 1.0254(3) 0.0855(2) 0.0513(11) Uani 1 1 d . . .
C16 C -0.2742(2) 0.62600(18) 0.19634(12) 0.0166(5) Uani 1 1 d . A .
C17 C -0.3467(2) 0.62630(18) 0.24722(13) 0.0187(5) Uani 1 1 d . . .
C18 C -0.2935(2) 0.71455(18) 0.27645(12) 0.0172(5) Uani 1 1 d . A .
C19 C -0.3218(2) 0.7605(2) 0.33522(13) 0.0208(5) Uani 1 1 d . . .
C20 C -0.3742(2) 0.8917(2) 0.29100(14) 0.0237(6) Uani 1 1 d . . .
C21 C -0.3205(3) 0.9863(2) 0.26261(14) 0.0230(6) Uani 1 1 d . . .
C22 C -0.2701(3) 0.9108(2) 0.39366(14) 0.0269(6) Uani 1 1 d . . .
C23 C -0.1217(3) 1.0944(2) 0.19750(16) 0.0284(6) Uani 1 1 d . . .
C24 C -0.0219(4) 1.1006(3) 0.1511(2) 0.0423(9) Uani 1 1 d . . .
C25 C -0.2799(2) 0.55156(19) 0.14612(14) 0.0203(5) Uani 1 1 d . A .
C28 C -0.1962(4) 0.5279(2) 0.04763(17) 0.0390(8) Uani 1 1 d . A .
C30 C -0.1964(5) 0.9228(4) -0.0299(2) 0.0510(12) Uani 1 1 d . . .
C26 C -0.3367(3) 0.6271(3) 0.05971(17) 0.0225(7) Uani 0.80 1 d P A 1
C27 C -0.2890(3) 0.7107(3) 0.01965(18) 0.0251(7) Uani 0.80 1 d P A 1
C29 C -0.1109(4) 0.8859(3) 0.0127(2) 0.0330(9) Uani 0.80 1 d P A 1
H26A H -0.387(4) 0.572(3) 0.034(2) 0.023(10) Uiso 0.80 1 d P B 1
H26B H -0.367(4) 0.672(3) 0.083(2) 0.035(12) Uiso 0.80 1 d P C 1
H27A H -0.352(3) 0.730(3) 0.0004(17) 0.013(9) Uiso 0.80 1 d P D 1
H27B H -0.234(4) 0.699(3) -0.014(2) 0.040(13) Uiso 0.80 1 d P E 1
H29A H -0.046(5) 0.936(4) 0.039(2) 0.040(13) Uiso 0.80 1 d P F 1
H29B H -0.082(5) 0.853(4) -0.014(3) 0.043(14) Uiso 0.80 1 d P G 1
C26A C -0.2912(10) 0.6173(8) 0.0352(6) 0.0093(19) Uiso 0.20 1 d P A 2
H26C H -0.3659 0.5642 0.0232 0.014 Uiso 0.20 1 calc PR A 2
H26D H -0.2360 0.6289 -0.0004 0.014 Uiso 0.20 1 calc PR A 2
C27A C -0.3257(11) 0.7058(8) 0.0535(6) 0.013(2) Uiso 0.20 1 d P A 2
H27C H -0.3760 0.6931 0.0909 0.019 Uiso 0.20 1 calc PR A 2
H27D H -0.3781 0.7180 0.0194 0.019 Uiso 0.20 1 calc PR A 2
C29A C -0.1481(12) 0.8400(10) -0.0090(7) 0.016(2) Uiso 0.20 1 d P A 2
H29C H -0.0570 0.8595 -0.0093 0.024 Uiso 0.20 1 calc PR A 2
H29D H -0.1811 0.7842 -0.0380 0.024 Uiso 0.20 1 calc PR A 2
C31 C 0.0384(2) 1.06435(17) 0.36057(11) 0.0147(4) Uani 1 1 d . . .
C32 C 0.0397(2) 1.14903(17) 0.40137(12) 0.0161(5) Uani 1 1 d . . .
C33 C 0.1381(3) 1.1903(2) 0.44302(13) 0.0226(5) Uani 1 1 d . . .
C34 C 0.1387(3) 1.2681(2) 0.48149(14) 0.0270(6) Uani 1 1 d . . .
C35 C 0.0414(3) 1.3056(2) 0.47742(14) 0.0265(6) Uani 1 1 d . . .
C36 C -0.0568(3) 1.26574(19) 0.43544(14) 0.0233(6) Uani 1 1 d . . .
C37 C -0.0581(2) 1.18756(18) 0.39743(13) 0.0191(5) Uani 1 1 d . . .
C38 C 0.1088(2) 0.72481(17) 0.02264(12) 0.0158(5) Uani 1 1 d . A .
C39 C 0.1372(2) 0.70937(18) -0.04435(12) 0.0173(5) Uani 1 1 d . . .
C40 C 0.0408(3) 0.6712(2) -0.08857(13) 0.0215(5) Uani 1 1 d . A .
C41 C 0.0680(3) 0.6523(2) -0.15004(14) 0.0283(6) Uani 1 1 d . . .
C42 C 0.1884(3) 0.6723(2) -0.16704(14) 0.0303(7) Uani 1 1 d . A .
C43 C 0.2846(3) 0.7116(2) -0.12369(14) 0.0276(6) Uani 1 1 d . . .
C44 C 0.2585(3) 0.7292(2) -0.06227(13) 0.0214(5) Uani 1 1 d . A .
C45 C -0.2488(3) 0.4740(2) 0.39398(15) 0.0266(6) Uani 1 1 d . . .
C46 C -0.2859(4) 0.4298(3) 0.33014(18) 0.0434(9) Uani 1 1 d . . .
C47 C -0.3392(3) 0.5114(2) 0.4271(2) 0.0351(7) Uani 1 1 d . . .
C48 C 0.1867(3) 0.3887(2) 0.31669(15) 0.0299(7) Uani 1 1 d . . .
C49 C 0.1527(4) 0.2978(3) 0.27879(19) 0.0386(8) Uani 1 1 d . . .
C50 C 0.3115(4) 0.4210(3) 0.3482(2) 0.0487(10) Uani 1 1 d . . .
H15O H 0.123(5) 0.539(4) 0.484(2) 0.067(16) Uiso 1 1 d . . .
H15Q H 0.218(5) 0.609(4) 0.464(2) 0.073(17) Uiso 1 1 d . . .
H2 H 0.306(3) 0.646(2) 0.3574(14) 0.016(7) Uiso 1 1 d . . .
H4A H 0.154(3) 0.777(2) 0.4308(13) 0.010(7) Uiso 1 1 d . . .
H4B H 0.289(3) 0.792(2) 0.4471(15) 0.018(8) Uiso 1 1 d . . .
H5A H 0.424(3) 0.910(3) 0.3908(17) 0.036(10) Uiso 1 1 d . . .
H5B H 0.421(3) 0.966(2) 0.4514(15) 0.019(8) Uiso 1 1 d . . .
H6A H 0.501(3) 1.077(2) 0.3786(16) 0.025(9) Uiso 1 1 d . . .
H6B H 0.376(3) 1.089(3) 0.3936(18) 0.038(10) Uiso 1 1 d . . .
H7A H 0.119(3) 0.918(2) 0.4677(15) 0.023(8) Uiso 1 1 d . . .
H7B H 0.240(3) 0.922(3) 0.5036(18) 0.038(10) Uiso 1 1 d . . .
H7C H 0.230(3) 1.011(3) 0.4694(16) 0.028(9) Uiso 1 1 d . . .
H8A H 0.314(3) 1.119(2) 0.2251(14) 0.014(7) Uiso 1 1 d . . .
H8B H 0.307(4) 1.150(3) 0.300(2) 0.050(12) Uiso 1 1 d . . .
H9A H 0.483(3) 1.268(3) 0.2548(17) 0.034(10) Uiso 1 1 d . . .
H9B H 0.516(4) 1.215(3) 0.315(2) 0.041(11) Uiso 1 1 d . . .
H9C H 0.547(4) 1.182(3) 0.238(2) 0.050(12) Uiso 1 1 d . . .
H10A H 0.197(3) 0.556(2) 0.2155(15) 0.021(8) Uiso 1 1 d . . .
H10B H 0.334(3) 0.579(2) 0.2309(16) 0.028(9) Uiso 1 1 d . . .
H11A H 0.487(3) 0.672(3) 0.1544(17) 0.034(10) Uiso 1 1 d . . .
H11B H 0.463(3) 0.735(3) 0.2041(18) 0.034(10) Uiso 1 1 d . . .
H12A H 0.553(3) 0.831(2) 0.1245(15) 0.023(8) Uiso 1 1 d . . .
H12B H 0.435(3) 0.778(2) 0.0808(16) 0.026(9) Uiso 1 1 d . . .
H13A H 0.190(4) 0.555(3) 0.1027(18) 0.038(10) Uiso 1 1 d . . .
H13B H 0.309(3) 0.621(2) 0.0720(16) 0.017(8) Uiso 1 1 d . . .
H13C H 0.324(4) 0.545(3) 0.1122(19) 0.046(11) Uiso 1 1 d . . .
H14A H 0.355(3) 0.912(3) 0.0571(19) 0.037(10) Uiso 1 1 d . . .
H14B H 0.325(4) 0.977(3) 0.103(2) 0.050(12) Uiso 1 1 d . . .
H15A H 0.537(4) 1.063(3) 0.127(2) 0.055(13) Uiso 1 1 d . . .
H15B H 0.509(4) 1.071(3) 0.056(2) 0.065(14) Uiso 1 1 d . . .
H15C H 0.569(5) 0.988(4) 0.073(2) 0.077(17) Uiso 1 1 d . . .
H17 H -0.414(3) 0.578(2) 0.2592(14) 0.015(7) Uiso 1 1 d . . .
H19A H -0.275(3) 0.743(2) 0.3703(14) 0.015(7) Uiso 1 1 d . . .
H19B H -0.407(3) 0.735(2) 0.3438(16) 0.027(9) Uiso 1 1 d . . .
H20A H -0.395(3) 0.853(2) 0.2529(14) 0.009(7) Uiso 1 1 d . . .
H20B H -0.441(3) 0.892(2) 0.3178(14) 0.016(7) Uiso 1 1 d . . .
H21A H -0.277(3) 1.032(2) 0.2965(16) 0.025(9) Uiso 1 1 d . . .
H21B H -0.387(3) 1.003(2) 0.2412(16) 0.029(9) Uiso 1 1 d . . .
H22A H -0.204(3) 0.899(3) 0.4175(17) 0.032(10) Uiso 1 1 d . . .
H22B H -0.249(4) 0.979(3) 0.3881(19) 0.045(11) Uiso 1 1 d . . .
H22C H -0.346(4) 0.883(3) 0.4141(18) 0.037(10) Uiso 1 1 d . . .
H23A H -0.086(4) 1.122(3) 0.2370(19) 0.037(10) Uiso 1 1 d . . .
H23B H -0.177(4) 1.125(3) 0.187(2) 0.051(12) Uiso 1 1 d . . .
H24A H 0.035(4) 1.064(3) 0.163(2) 0.060(13) Uiso 1 1 d . . .
H24B H -0.056(5) 1.075(4) 0.111(3) 0.069(16) Uiso 1 1 d . . .
H24C H 0.022(5) 1.165(4) 0.145(2) 0.077(16) Uiso 1 1 d . . .
H25A H -0.226(3) 0.514(2) 0.1579(14) 0.012(7) Uiso 1 1 d . . .
H25B H -0.356(3) 0.509(2) 0.1406(14) 0.017(8) Uiso 1 1 d . . .
H28A H -0.128(3) 0.517(2) 0.0623(16) 0.020 Uiso 1 1 d . . .
H28B H -0.259(3) 0.469(3) 0.0416(16) 0.031(9) Uiso 1 1 d . . .
H28C H -0.169(4) 0.558(3) 0.005(2) 0.055(13) Uiso 1 1 d . . .
H30A H -0.145(4) 0.964(3) -0.060(2) 0.058(13) Uiso 1 1 d . . .
H30B H -0.268(5) 0.878(4) -0.050(3) 0.078(18) Uiso 1 1 d . . .
H30C H -0.221(4) 0.966(3) -0.005(2) 0.054(13) Uiso 1 1 d . . .
H33 H 0.206(3) 1.167(2) 0.4424(16) 0.024(8) Uiso 1 1 d . . .
H34 H 0.217(4) 1.296(3) 0.5093(19) 0.049(12) Uiso 1 1 d . . .
H35 H 0.043(3) 1.361(3) 0.5017(17) 0.035(10) Uiso 1 1 d . . .
H36 H -0.124(3) 1.294(3) 0.4323(17) 0.033(10) Uiso 1 1 d . . .
H37 H -0.127(3) 1.157(2) 0.3663(16) 0.025(9) Uiso 1 1 d . . .
H40 H -0.042(3) 0.660(2) -0.0779(17) 0.031(9) Uiso 1 1 d . . .
H41 H 0.001(3) 0.624(3) -0.1783(18) 0.035(10) Uiso 1 1 d . . .
H42 H 0.206(3) 0.665(2) -0.2097(17) 0.027(9) Uiso 1 1 d . . .
H43 H 0.368(3) 0.728(2) -0.1354(16) 0.026(9) Uiso 1 1 d . . .
H44 H 0.324(3) 0.759(2) -0.0308(16) 0.024(9) Uiso 1 1 d . . .
H46A H -0.267(5) 0.479(4) 0.301(3) 0.080(17) Uiso 1 1 d . . .
H46B H -0.232(5) 0.392(4) 0.320(2) 0.070(15) Uiso 1 1 d . . .
H46C H -0.369(6) 0.389(4) 0.324(3) 0.10(2) Uiso 1 1 d . . .
H47A H -0.313(4) 0.533(3) 0.471(2) 0.052(12) Uiso 1 1 d . . .
H47B H -0.416(4) 0.466(3) 0.432(2) 0.048(12) Uiso 1 1 d . . .
H47C H -0.351(3) 0.563(3) 0.4032(18) 0.037(10) Uiso 1 1 d . . .
H49A H 0.063(5) 0.271(3) 0.266(2) 0.069(15) Uiso 1 1 d . . .
H49B H 0.200(5) 0.310(4) 0.243(3) 0.081(17) Uiso 1 1 d . . .
H49C H 0.168(4) 0.247(3) 0.303(2) 0.065(14) Uiso 1 1 d . . .
H50A H 0.325(4) 0.478(4) 0.375(2) 0.061(14) Uiso 1 1 d . . .
H50B H 0.328(4) 0.380(3) 0.373(2) 0.058(14) Uiso 1 1 d . . .
H50C H 0.369(5) 0.428(4) 0.315(3) 0.071(16) Uiso 1 1 d . . .

loop_
_atom_site_aniso_label
_atom_site_aniso_U_11
_atom_site_aniso_U_22
_atom_site_aniso_U_33
_atom_site_aniso_U_23
_atom_site_aniso_U_13
_atom_site_aniso_U_12
Ni1 0.01095(13) 0.01374(14) 0.01155(14) -0.00320(11) -0.00140(10) 0.00528(11)
Ni2 0.01308(14) 0.01610(15) 0.01076(14) -0.00322(11) -0.00167(11) 0.00744(11)
Ni3 0.01050(13) 0.01420(14) 0.01325(15) -0.00372(11) -0.00098(11) 0.00514(11)
Ni4 0.01419(14) 0.01395(14) 0.01122(15) -0.00275(11) -0.00320(11) 0.00543(11)
S1 0.0158(3) 0.0187(3) 0.0191(3) -0.0013(2) -0.0001(2) 0.0058(2)
S2 0.0165(3) 0.0250(3) 0.0178(3) -0.0020(2) -0.0001(2) 0.0054(2)
S3 0.0228(3) 0.0216(3) 0.0196(3) -0.0046(2) -0.0051(2) 0.0124(3)
S4 0.0212(3) 0.0232(3) 0.0162(3) -0.0012(2) -0.0013(2) 0.0118(3)
Cl1 0.0205(3) 0.0314(4) 0.0220(3) 0.0037(3) -0.0037(2) 0.0041(3)
Cl2 0.0225(3) 0.0274(3) 0.0262(3) 0.0055(3) -0.0067(3) 0.0032(3)
Na1 0.0250(5) 0.0231(5) 0.0187(5) -0.0001(4) -0.0010(4) 0.0107(4)
O1 0.0151(8) 0.0166(8) 0.0188(9) -0.0056(7) -0.0022(7) 0.0067(7)
O2 0.0151(8) 0.0175(8) 0.0193(9) -0.0065(7) -0.0034(7) 0.0070(7)
O3 0.0183(9) 0.0246(9) 0.0135(9) -0.0042(7) -0.0023(7) 0.0094(7)
O4 0.0202(9) 0.0232(9) 0.0129(8) -0.0037(7) -0.0028(7) 0.0102(7)
O5 0.0386(13) 0.0457(14) 0.0268(12) -0.0066(11) -0.0047(10) 0.0044(11)
O6 0.0193(11) 0.0707(19) 0.0461(16) 0.0086(14) -0.0020(10) 0.0097(12)
O7 0.0311(12) 0.0608(17) 0.0254(12) 0.0119(11) -0.0045(10) -0.0095(12)
O8 0.0629(18) 0.0372(14) 0.0540(18) -0.0051(13) -0.0178(14) 0.0209(13)
O9 0.0403(16) 0.0585(19) 0.110(3) 0.0327(19) -0.0472(17) 0.0014(14)
O10 0.221(6) 0.048(2) 0.043(2) -0.0142(16) -0.030(3) 0.042(3)
O11 0.0410(18) 0.109(3) 0.171(4) 0.099(3) 0.050(2) 0.0337(19)
O12 0.0436(14) 0.0286(12) 0.0328(13) 0.0098(10) -0.0041(10) -0.0005(10)
O13 0.0261(10) 0.0284(11) 0.0281(11) 0.0059(9) 0.0004(8) 0.0034(9)
O14 0.0533(15) 0.0383(13) 0.0385(14) 0.0048(11) 0.0064(11) 0.0319(12)
O15 0.0277(11) 0.0307(12) 0.0239(11) 0.0018(9) -0.0049(9) 0.0059(10)
N1 0.0133(9) 0.0160(9) 0.0105(9) -0.0029(7) -0.0013(7) 0.0066(7)
N2 0.0148(9) 0.0167(9) 0.0119(9) -0.0035(8) -0.0019(7) 0.0083(8)
N3 0.0168(10) 0.0183(10) 0.0133(10) -0.0022(8) -0.0003(8) 0.0067(8)
N4 0.0202(10) 0.0232(11) 0.0161(10) -0.0057(8) -0.0024(8) 0.0130(9)
N6 0.0130(9) 0.0149(9) 0.0151(10) -0.0031(8) -0.0029(7) 0.0057(7)
N5 0.0144(9) 0.0158(9) 0.0135(10) -0.0031(8) -0.0012(7) 0.0058(8)
N8 0.0281(12) 0.0159(10) 0.0193(11) -0.0028(9) -0.0097(9) 0.0037(9)
N7 0.0152(10) 0.0220(11) 0.0177(11) -0.0059(8) 0.0007(8) 0.0065(8)
N9 0.0149(9) 0.0145(9) 0.0140(10) -0.0024(8) -0.0005(7) 0.0064(8)
N10 0.0100(8) 0.0139(9) 0.0137(9) 0.0019(7) -0.0016(7) 0.0047(7)
N11 0.0157(9) 0.0164(10) 0.0130(10) -0.0029(8) -0.0013(7) 0.0072(8)
N12 0.0161(10) 0.0158(10) 0.0157(10) 0.0002(8) 0.0006(8) 0.0060(8)
N13 0.0141(9) 0.0221(11) 0.0142(10) 0.0001(8) 0.0001(7) 0.0073(8)
N14 0.0244(11) 0.0195(11) 0.0241(12) 0.0002(9) -0.0022(9) 0.0077(9)
N15 0.0185(10) 0.0159(10) 0.0140(10) -0.0014(8) -0.0029(8) 0.0077(8)
N16 0.0136(9) 0.0161(10) 0.0179(11) -0.0032(8) -0.0037(8) 0.0064(8)
N17 0.0233(11) 0.0239(12) 0.0192(11) 0.0031(9) -0.0029(9) 0.0073(9)
C1 0.0167(11) 0.0164(11) 0.0166(12) -0.0018(9) -0.0021(9) 0.0085(9)
C2 0.0200(12) 0.0186(12) 0.0149(12) -0.0011(9) -0.0041(9) 0.0103(10)
C3 0.0135(10) 0.0165(11) 0.0140(11) -0.0014(9) -0.0018(8) 0.0052(9)
C4 0.0187(12) 0.0209(12) 0.0138(12) -0.0001(9) -0.0022(9) 0.0080(10)
C5 0.0162(11) 0.0255(13) 0.0191(13) -0.0037(11) -0.0040(10) 0.0052(10)
C6 0.0177(12) 0.0240(13) 0.0244(14) -0.0018(11) -0.0040(10) 0.0031(11)
C7 0.0305(15) 0.0271(14) 0.0131(12) -0.0045(10) 0.0004(10) 0.0121(12)
C8 0.0281(15) 0.0242(14) 0.0334(17) 0.0083(12) -0.0016(13) 0.0089(12)
C9 0.041(2) 0.0303(17) 0.040(2) 0.0119(15) -0.0104(16) -0.0035(15)
C10 0.0251(13) 0.0197(12) 0.0172(12) -0.0011(10) -0.0026(10) 0.0143(11)
C11 0.0179(12) 0.0385(16) 0.0215(14) -0.0029(12) -0.0014(10) 0.0159(12)
C12 0.0183(13) 0.0364(16) 0.0219(14) -0.0024(12) 0.0011(10) 0.0103(12)
C13 0.0413(18) 0.0294(15) 0.0197(14) -0.0095(12) -0.0040(12) 0.0224(14)
C14 0.0280(15) 0.0294(16) 0.0273(16) 0.0069(13) 0.0016(12) 0.0060(13)
C15 0.050(2) 0.044(2) 0.044(2) 0.013(2) 0.0014(19) -0.0105(19)
C16 0.0121(10) 0.0161(11) 0.0218(13) -0.0036(9) -0.0030(9) 0.0054(9)
C17 0.0138(11) 0.0160(11) 0.0249(14) 0.0005(10) 0.0009(9) 0.0024(9)
C18 0.0134(11) 0.0179(12) 0.0204(13) -0.0009(10) -0.0006(9) 0.0052(9)
C19 0.0150(12) 0.0235(13) 0.0214(13) -0.0003(10) 0.0048(10) 0.0021(10)
C20 0.0133(11) 0.0307(15) 0.0292(15) -0.0080(12) -0.0013(10) 0.0109(11)
C21 0.0183(12) 0.0241(13) 0.0295(15) -0.0053(11) -0.0032(11) 0.0120(11)
C22 0.0237(14) 0.0351(17) 0.0197(14) -0.0092(12) 0.0066(11) 0.0064(12)
C23 0.0369(17) 0.0214(14) 0.0303(17) 0.0016(12) 0.0008(13) 0.0140(13)
C24 0.057(2) 0.0315(18) 0.045(2) 0.0126(17) 0.0194(19) 0.0211(18)
C25 0.0162(12) 0.0170(12) 0.0260(14) -0.0046(10) -0.0009(10) 0.0034(10)
C28 0.057(2) 0.0237(16) 0.0263(17) -0.0122(13) 0.0109(16) -0.0015(16)
C30 0.066(3) 0.066(3) 0.041(2) 0.028(2) 0.015(2) 0.046(3)
C26 0.0161(15) 0.0322(19) 0.0189(17) -0.0060(14) -0.0069(13) 0.0087(14)
C27 0.0237(17) 0.034(2) 0.0201(18) -0.0028(15) -0.0058(14) 0.0137(15)
C29 0.037(2) 0.038(2) 0.029(2) 0.0132(19) 0.0033(18) 0.018(2)
C31 0.0156(11) 0.0154(11) 0.0135(11) -0.0022(9) 0.0017(8) 0.0053(9)
C32 0.0195(11) 0.0153(11) 0.0139(11) -0.0032(9) 0.0021(9) 0.0063(9)
C33 0.0240(13) 0.0214(13) 0.0218(14) -0.0076(11) -0.0023(10) 0.0076(11)
C34 0.0315(15) 0.0228(14) 0.0246(15) -0.0108(11) -0.0055(12) 0.0074(12)
C35 0.0400(17) 0.0169(12) 0.0234(14) -0.0055(11) 0.0052(12) 0.0104(12)
C36 0.0295(14) 0.0189(12) 0.0246(14) -0.0023(10) 0.0054(11) 0.0123(11)
C37 0.0207(12) 0.0169(12) 0.0207(13) -0.0034(10) 0.0020(10) 0.0074(10)
C38 0.0203(11) 0.0155(11) 0.0138(11) -0.0020(9) -0.0010(9) 0.0090(9)
C39 0.0258(13) 0.0163(11) 0.0118(11) -0.0016(9) 0.0002(9) 0.0099(10)
C40 0.0279(14) 0.0231(13) 0.0153(12) -0.0032(10) -0.0025(10) 0.0113(11)
C41 0.0447(18) 0.0277(15) 0.0150(13) -0.0036(11) -0.0031(12) 0.0158(13)
C42 0.052(2) 0.0285(15) 0.0146(14) -0.0021(11) 0.0054(13) 0.0181(14)
C43 0.0363(16) 0.0279(15) 0.0221(14) 0.0019(12) 0.0101(12) 0.0144(13)
C44 0.0273(14) 0.0225(13) 0.0166(13) 0.0000(10) 0.0028(10) 0.0108(11)
C45 0.0304(15) 0.0177(13) 0.0284(15) 0.0084(11) -0.0005(12) 0.0018(11)
C46 0.051(2) 0.042(2) 0.0298(19) 0.0003(16) -0.0088(16) 0.0040(19)
C47 0.0315(17) 0.0241(15) 0.048(2) 0.0066(15) -0.0001(15) 0.0062(13)
C48 0.0414(18) 0.0291(15) 0.0261(15) 0.0107(12) 0.0071(13) 0.0196(14)
C49 0.054(2) 0.0278(17) 0.039(2) 0.0078(15) 0.0171(17) 0.0167(16)
C50 0.053(2) 0.049(2) 0.050(3) 0.012(2) -0.009(2) 0.022(2)

loop_
_atom_type_symbol
_atom_type_description
_atom_type_scat_dispersion_real
_atom_type_scat_dispersion_imag
_atom_type_scat_source
C C 0.0033 0.0016 'International Tables Vol C Tables 4.2.6.8 and 6.1.1.4'
H H 0.0000 0.0000 'International Tables Vol C Tables 4.2.6.8 and 6.1.1.4'
N N 0.0061 0.0033 'International Tables Vol C Tables 4.2.6.8 and 6.1.1.4'
O O 0.0106 0.0060 'International Tables Vol C Tables 4.2.6.8 and 6.1.1.4'
Na Na 0.0362 0.0249 'International Tables Vol C Tables 4.2.6.8 and 6.1.1.4'
S S 0.1246 0.1234 'International Tables Vol C Tables 4.2.6.8 and 6.1.1.4'
Cl Cl 0.1484 0.1585 'International Tables Vol C Tables 4.2.6.8 and 6.1.1.4'
Ni Ni 0.3393 1.1124 'International Tables Vol C Tables 4.2.6.8 and 6.1.1.4'

loop_
_geom_angle_atom_site_label_1
_geom_angle_atom_site_label_2
_geom_angle_atom_site_label_3
_geom_angle
_geom_angle_site_symmetry_1
_geom_angle_site_symmetry_3
_geom_angle_publ_flag
O1 Ni1 N1 170.94(8) . . ?
O1 Ni1 N12 89.10(8) . . ?
N1 Ni1 N12 92.70(8) . . ?
O1 Ni1 N3 89.90(8) . . ?
N1 Ni1 N3 81.09(8) . . ?
N12 Ni1 N3 95.59(8) . . ?
O1 Ni1 N9 90.78(7) . . ?
N1 Ni1 N9 98.25(8) . . ?
N12 Ni1 N9 82.30(8) . . ?
N3 Ni1 N9 177.77(8) . . ?
O1 Ni1 S1 87.65(5) . . ?
N1 Ni1 S1 90.78(6) . . ?
N12 Ni1 S1 176.34(6) . . ?
N3 Ni1 S1 86.09(6) . . ?
N9 Ni1 S1 96.07(6) . . ?
O3 Ni2 N2 171.04(8) . . ?
O3 Ni2 N15 92.64(8) . . ?
N2 Ni2 N15 91.47(8) . . ?
O3 Ni2 N4 90.69(8) . . ?
N2 Ni2 N4 81.08(8) . . ?
N15 Ni2 N4 94.02(8) . . ?
O3 Ni2 N11 87.76(8) . . ?
N2 Ni2 N11 100.58(8) . . ?
N15 Ni2 N11 84.04(8) . . ?
N4 Ni2 N11 177.46(8) . . ?
O3 Ni2 S2 86.96(6) . . ?
N2 Ni2 S2 88.92(6) . . ?
N15 Ni2 S2 179.60(6) . . ?
N4 Ni2 S2 85.93(7) . . ?
N11 Ni2 S2 96.00(6) . . ?
O2 Ni3 N5 169.87(8) . . ?
O2 Ni3 N12 90.42(8) . . ?
N5 Ni3 N12 92.29(8) . . ?
O2 Ni3 N7 89.32(8) . . ?
N5 Ni3 N7 80.71(8) . . ?
N12 Ni3 N7 95.55(9) . . ?
O2 Ni3 N9 89.64(7) . . ?
N5 Ni3 N9 100.38(8) . . ?
N12 Ni3 N9 82.58(8) . . ?
N7 Ni3 N9 177.86(8) . . ?
O2 Ni3 S3 85.15(6) . . ?
N5 Ni3 S3 92.39(6) . . ?
N12 Ni3 S3 175.20(6) . . ?
N7 Ni3 S3 86.25(7) . . ?
N9 Ni3 S3 95.53(6) . . ?
O4 Ni4 N6 171.66(8) . . ?
O4 Ni4 N15 90.13(8) . . ?
N6 Ni4 N15 93.23(8) . . ?
O4 Ni4 N8 90.89(9) . . ?
N6 Ni4 N8 81.25(9) . . ?
N15 Ni4 N8 94.34(9) . . ?
O4 Ni4 N11 89.33(8) . . ?
N6 Ni4 N11 98.63(8) . . ?
N15 Ni4 N11 83.29(8) . . ?
N8 Ni4 N11 177.62(8) . . ?
O4 Ni4 S4 87.71(5) . . ?
N6 Ni4 S4 89.05(6) . . ?
N15 Ni4 S4 177.61(6) . . ?
N8 Ni4 S4 86.70(7) . . ?
N11 Ni4 S4 95.67(6) . . ?
C6 S1 C8 100.57(15) . . ?
C6 S1 Ni1 91.35(10) . . ?
C8 S1 Ni1 111.49(11) . . ?
C14 S2 C12 102.96(15) . . ?
C14 S2 Ni2 110.77(11) . . ?
C12 S2 Ni2 90.85(10) . . ?
C21 S3 C23 100.74(14) . . ?
C21 S3 Ni3 90.28(10) . . ?
C23 S3 Ni3 110.78(11) . . ?
C27A S4 C29 126.0(5) . . ?
C27A S4 C27 27.0(4) . . ?
C29 S4 C27 100.5(2) . . ?
C27A S4 C29A 100.8(6) . . ?
C29 S4 C29A 25.6(4) . . ?
C27 S4 C29A 74.9(5) . . ?
C27A S4 Ni4 90.1(4) . . ?
C29 S4 Ni4 111.00(14) . . ?
C27 S4 Ni4 92.27(12) . . ?
C29A S4 Ni4 110.3(4) . . ?
O7 Cl1 O8 109.87(18) . . ?
O7 Cl1 O6 108.67(16) . . ?
O8 Cl1 O6 109.01(18) . . ?
O7 Cl1 O5 109.01(15) . . ?
O8 Cl1 O5 110.19(16) . . ?
O6 Cl1 O5 110.07(16) . . ?
O9 Cl2 O11 107.0(2) . . ?
O9 Cl2 O10 114.0(3) . . ?
O11 Cl2 O10 104.7(3) . . ?
O9 Cl2 O12 111.50(17) . . ?
O11 Cl2 O12 108.7(2) . . ?
O10 Cl2 O12 110.58(19) . . ?
O14 Na1 O15 95.67(10) . . ?
O14 Na1 O13 112.62(10) . . ?
O15 Na1 O13 89.01(9) . . ?
O14 Na1 N14 158.94(10) . . ?
O15 Na1 N14 102.99(9) . . ?
O13 Na1 N14 77.74(8) . . ?
O14 Na1 N17 82.70(9) . . ?
O15 Na1 N17 162.54(10) . . ?
O13 Na1 N17 107.71(9) . . ?
N14 Na1 N17 76.57(8) . . ?
O14 Na1 C2 84.79(9) . . ?
O15 Na1 C2 75.05(9) . . ?
O13 Na1 C2 157.76(9) . . ?
N14 Na1 C2 90.63(8) . . ?
N17 Na1 C2 87.49(8) . . ?
C31 O1 Ni1 129.25(16) . . ?
C31 O2 Ni3 129.25(16) . . ?
C38 O3 Ni2 128.76(17) . . ?
C38 O4 Ni4 129.80(17) . . ?
C45 O13 Na1 120.9(2) . . ?
C48 O14 Na1 156.1(3) . . ?
Na1 O15 H15O 119(4) . . ?
Na1 O15 H15Q 128(4) . . ?
H15O O15 H15Q 113(5) . . ?
C3 N1 N2 107.87(19) . . ?
C3 N1 Ni1 113.03(15) . . ?
N2 N1 Ni1 138.96(16) . . ?
C1 N2 N1 107.6(2) . . ?
C1 N2 Ni2 113.24(16) . . ?
N1 N2 Ni2 139.03(16) . . ?
C7 N3 C4 109.0(2) . . ?
C7 N3 C5 109.6(2) . . ?
C4 N3 C5 108.5(2) . . ?
C7 N3 Ni1 113.74(17) . . ?
C4 N3 Ni1 105.36(15) . . ?
C5 N3 Ni1 110.44(16) . . ?
C13 N4 C11 110.3(2) . . ?
C13 N4 C10 109.8(2) . . ?
C11 N4 C10 107.9(2) . . ?
C13 N4 Ni2 113.05(17) . . ?
C11 N4 Ni2 110.03(17) . . ?
C10 N4 Ni2 105.53(15) . . ?
C16 N6 N5 107.6(2) . . ?
C16 N6 Ni4 112.95(16) . . ?
N5 N6 Ni4 139.25(17) . . ?
C18 N5 N6 107.4(2) . . ?
C18 N5 Ni3 113.57(16) . . ?
N6 N5 Ni3 139.05(17) . . ?
C26A N8 C28 86.5(5) . . ?
C26A N8 C25 130.9(5) . . ?
C28 N8 C25 109.2(2) . . ?
C26A N8 C26 30.7(5) . . ?
C28 N8 C26 112.4(3) . . ?
C25 N8 C26 104.4(2) . . ?
C26A N8 Ni4 109.0(5) . . ?
C28 N8 Ni4 114.3(2) . . ?
C25 N8 Ni4 105.85(16) . . ?
C26 N8 Ni4 109.98(19) . . ?
C22 N7 C20 110.4(2) . . ?
C22 N7 C19 109.3(2) . . ?
C20 N7 C19 109.3(2) . . ?
C22 N7 Ni3 113.46(17) . . ?
C20 N7 Ni3 109.03(17) . . ?
C19 N7 Ni3 105.17(15) . . ?
N10 N9 Ni3 117.20(17) . . ?
N10 N9 Ni1 120.84(16) . . ?
Ni3 N9 Ni1 92.91(8) . . ?
N11 N10 N9 178.7(3) . . ?
N10 N11 Ni2 116.50(16) . . ?
N10 N11 Ni4 119.17(17) . . ?
Ni2 N11 Ni4 91.00(8) . . ?
N13 N12 Ni3 120.51(17) . . ?
N13 N12 Ni1 117.79(16) . . ?
Ni3 N12 Ni1 95.73(9) . . ?
N14 N13 N12 178.4(3) . . ?
N13 N14 Na1 142.2(2) . . ?
N16 N15 Ni4 120.66(17) . . ?
N16 N15 Ni2 119.08(17) . . ?
Ni4 N15 Ni2 95.62(9) . . ?
N17 N16 N15 178.2(3) . . ?
N16 N17 Na1 143.0(2) . . ?
N2 C1 C2 110.6(2) . . ?
N2 C1 C10 117.6(2) . . ?
C2 C1 C10 131.8(2) . . ?
C1 C2 C3 103.6(2) . . ?
C1 C2 Na1 95.60(16) . . ?
C3 C2 Na1 92.13(16) . . ?
C1 C2 H2 129(2) . . ?
C3 C2 H2 127(2) . . ?
Na1 C2 H2 82(2) . . ?
N1 C3 C2 110.3(2) . . ?
N1 C3 C4 118.0(2) . . ?
C2 C3 C4 131.7(2) . . ?
N3 C4 C3 109.1(2) . . ?
N3 C4 H4A 107.1(17) . . ?
C3 C4 H4A 109.9(18) . . ?
N3 C4 H4B 110.4(19) . . ?
C3 C4 H4B 114.0(19) . . ?
H4A C4 H4B 106(3) . . ?
N3 C5 C6 112.2(2) . . ?
N3 C5 H5A 107(2) . . ?
C6 C5 H5A 113(2) . . ?
N3 C5 H5B 108.1(19) . . ?
C6 C5 H5B 110.9(19) . . ?
H5A C5 H5B 106(3) . . ?
C5 C6 S1 108.2(2) . . ?
C5 C6 H6A 110(2) . . ?
S1 C6 H6A 110(2) . . ?
C5 C6 H6B 112(2) . . ?
S1 C6 H6B 109(2) . . ?
H6A C6 H6B 107(3) . . ?
N3 C7 H7A 111(2) . . ?
N3 C7 H7B 107(2) . . ?
H7A C7 H7B 110(3) . . ?
N3 C7 H7C 110(2) . . ?
H7A C7 H7C 111(3) . . ?
H7B C7 H7C 107(3) . . ?
C9 C8 S1 112.6(2) . . ?
C9 C8 H8A 113.1(16) . . ?
S1 C8 H8A 105.8(16) . . ?
C9 C8 H8B 111(3) . . ?
S1 C8 H8B 105(3) . . ?
H8A C8 H8B 109(3) . . ?
C8 C9 H9A 112(2) . . ?
C8 C9 H9B 107(2) . . ?
H9A C9 H9B 107(3) . . ?
C8 C9 H9C 112(2) . . ?
H9A C9 H9C 102(3) . . ?
H9B C9 H9C 117(3) . . ?
N4 C10 C1 108.6(2) . . ?
N4 C10 H10A 111.9(19) . . ?
C1 C10 H10A 107.9(19) . . ?
N4 C10 H10B 110(2) . . ?
C1 C10 H10B 113(2) . . ?
H10A C10 H10B 106(3) . . ?
N4 C11 C12 112.6(2) . . ?
N4 C11 H11A 111(2) . . ?
C12 C11 H11A 110(2) . . ?
N4 C11 H11B 112(2) . . ?
C12 C11 H11B 106(2) . . ?
H11A C11 H11B 104(3) . . ?
C11 C12 S2 106.68(19) . . ?
C11 C12 H12A 114(2) . . ?
S2 C12 H12A 105.1(19) . . ?
C11 C12 H12B 112(2) . . ?
S2 C12 H12B 108(2) . . ?
H12A C12 H12B 110(3) . . ?
N4 C13 H13A 109(2) . . ?
N4 C13 H13B 105.9(19) . . ?
H13A C13 H13B 112(3) . . ?
N4 C13 H13C 110(3) . . ?
H13A C13 H13C 113(3) . . ?
H13B C13 H13C 107(3) . . ?
C15 C14 S2 112.9(3) . . ?
C15 C14 H14A 116(2) . . ?
S2 C14 H14A 106(2) . . ?
C15 C14 H14B 116(3) . . ?
S2 C14 H14B 102(3) . . ?
H14A C14 H14B 102(3) . . ?
C14 C15 H15A 106(3) . . ?
C14 C15 H15B 111(3) . . ?
H15A C15 H15B 104(4) . . ?
C14 C15 H15C 105(3) . . ?
H15A C15 H15C 116(4) . . ?
H15B C15 H15C 115(4) . . ?
N6 C16 C17 110.6(2) . . ?
N6 C16 C25 117.9(2) . . ?
C17 C16 C25 131.5(2) . . ?
C18 C17 C16 103.8(2) . . ?
C18 C17 H17 128.2(19) . . ?
C16 C17 H17 128.0(19) . . ?
N5 C18 C17 110.6(2) . . ?
N5 C18 C19 117.0(2) . . ?
C17 C18 C19 132.4(2) . . ?
N7 C19 C18 109.6(2) . . ?
N7 C19 H19A 110.3(18) . . ?
C18 C19 H19A 107.0(17) . . ?
N7 C19 H19B 113(2) . . ?
C18 C19 H19B 110(2) . . ?
H19A C19 H19B 106(3) . . ?
N7 C20 C21 112.5(2) . . ?
N7 C20 H20A 111.4(17) . . ?
C21 C20 H20A 98.1(17) . . ?
N7 C20 H20B 106.5(18) . . ?
C21 C20 H20B 111.3(18) . . ?
H20A C20 H20B 117(2) . . ?
C20 C21 S3 107.37(18) . . ?
C20 C21 H21A 107(2) . . ?
S3 C21 H21A 110.0(19) . . ?
C20 C21 H21B 108(2) . . ?
S3 C21 H21B 109(2) . . ?
H21A C21 H21B 115(3) . . ?
N7 C22 H22A 110(2) . . ?
N7 C22 H22B 107(2) . . ?
H22A C22 H22B 108(3) . . ?
N7 C22 H22C 108(2) . . ?
H22A C22 H22C 108(3) . . ?
H22B C22 H22C 116(3) . . ?
C24 C23 S3 110.5(2) . . ?
C24 C23 H23A 110(2) . . ?
S3 C23 H23A 110(2) . . ?
C24 C23 H23B 115(3) . . ?
S3 C23 H23B 105(3) . . ?
H23A C23 H23B 105(3) . . ?
C23 C24 H24A 113(3) . . ?
C23 C24 H24B 112(3) . . ?
H24A C24 H24B 105(4) . . ?
C23 C24 H24C 110(3) . . ?
H24A C24 H24C 112(4) . . ?
H24B C24 H24C 105(4) . . ?
N8 C25 C16 109.7(2) . . ?
N8 C25 H25A 105.7(17) . . ?
C16 C25 H25A 109.9(17) . . ?
N8 C25 H25B 114(2) . . ?
C16 C25 H25B 113(2) . . ?
H25A C25 H25B 105(3) . . ?
N8 C28 C26A 45.4(4) . . ?
N8 C28 H28A 111(2) . . ?
C26A C28 H28A 149(2) . . ?
N8 C28 H28B 113(2) . . ?
C26A C28 H28B 101(2) . . ?
H28A C28 H28B 108(3) . . ?
N8 C28 H28C 109(2) . . ?
C26A C28 H28C 75(2) . . ?
H28A C28 H28C 103(3) . . ?
H28B C28 H28C 111(3) . . ?
C29 C30 C29A 30.0(5) . . ?
C29 C30 H30A 108(3) . . ?
C29A C30 H30A 115(3) . . ?
C29 C30 H30B 118(3) . . ?
C29A C30 H30B 90(3) . . ?
H30A C30 H30B 112(4) . . ?
C29 C30 H30C 106(3) . . ?
C29A C30 H30C 128(3) . . ?
H30A C30 H30C 101(4) . . ?
H30B C30 H30C 109(4) . . ?
C27 C26 N8 111.3(3) . . ?
C27 C26 H26A 110(2) . . ?
N8 C26 H26A 106(2) . . ?
C27 C26 H26B 82(3) . . ?
N8 C26 H26B 119(3) . . ?
H26A C26 H26B 127(4) . . ?
C26 C27 S4 108.1(3) . . ?
C26 C27 H27A 113(2) . . ?
S4 C27 H27A 106(2) . . ?
C26 C27 H27B 113(3) . . ?
S4 C27 H27B 108(3) . . ?
H27A C27 H27B 108(3) . . ?
C30 C29 S4 110.4(3) . . ?
C30 C29 H29A 116(3) . . ?
S4 C29 H29A 103(3) . . ?
C30 C29 H29B 102(4) . . ?
S4 C29 H29B 110(4) . . ?
H29A C29 H29B 115(5) . . ?
N8 C26A C27A 105.8(9) . . ?
N8 C26A H26A 108(2) . . ?
C27A C26A H26A 93(2) . . ?
C28 C26A H26A 104(2) . . ?
N8 C26A H26C 110.6 . . ?
C27A C26A H26C 110.6 . . ?
N8 C26A H26D 110.6 . . ?
C27A C26A H26D 110.6 . . ?
H26A C26A H26D 126.3 . . ?
H26C C26A H26D 108.7 . . ?
C26A C27A S4 115.7(8) . . ?
S4 C27A H26B 122(3) . . ?
C26A C27A H27A 100(2) . . ?
C26A C27A H27C 108.4 . . ?
S4 C27A H27C 108.4 . . ?
H27A C27A H27C 129.8 . . ?
C26A C27A H27D 108.4 . . ?
S4 C27A H27D 108.4 . . ?
H26B C27A H27D 114.6 . . ?
H27C C27A H27D 107.4 . . ?
C30 C29A S4 108.3(8) . . ?
C30 C29A H29B 109(5) . . ?
S4 C29A H29B 117(5) . . ?
C30 C29A H29C 110.0 . . ?
S4 C29A H29C 110.0 . . ?
C30 C29A H29D 110.0 . . ?
S4 C29A H29D 110.0 . . ?
H29B C29A H29D 102.3 . . ?
H29C C29A H29D 108.4 . . ?
O2 C31 O1 126.0(2) . . ?
O2 C31 C32 117.0(2) . . ?
O1 C31 C32 117.0(2) . . ?
C33 C32 C37 119.3(2) . . ?
C33 C32 C31 120.4(2) . . ?
C37 C32 C31 120.4(2) . . ?
C32 C33 C34 120.4(3) . . ?
C32 C33 H33 118(2) . . ?
C34 C33 H33 121(2) . . ?
C35 C34 C33 119.9(3) . . ?
C35 C34 H34 125(2) . . ?
C33 C34 H34 115(2) . . ?
C36 C35 C34 120.1(3) . . ?
C36 C35 H35 119(2) . . ?
C34 C35 H35 121(2) . . ?
C35 C36 C37 120.0(3) . . ?
C35 C36 H36 119(2) . . ?
C37 C36 H36 121(2) . . ?
C36 C37 C32 120.2(3) . . ?
C36 C37 H37 122.6(19) . . ?
C32 C37 H37 117.2(19) . . ?
O4 C38 O3 125.9(2) . . ?
O4 C38 C39 117.1(2) . . ?
O3 C38 C39 117.0(2) . . ?
C44 C39 C40 119.5(2) . . ?
C44 C39 C38 120.7(2) . . ?
C40 C39 C38 119.7(2) . . ?
C39 C40 C41 119.5(3) . . ?
C39 C40 H40 121(2) . . ?
C41 C40 H40 120(2) . . ?
C42 C41 C40 120.3(3) . . ?
C42 C41 H41 122(2) . . ?
C40 C41 H41 117(2) . . ?
C41 C42 C43 120.6(3) . . ?
C41 C42 H42 120(2) . . ?
C43 C42 H42 119(2) . . ?
C42 C43 C44 119.5(3) . . ?
C42 C43 H43 121(2) . . ?
C44 C43 H43 119(2) . . ?
C39 C44 C43 120.6(3) . . ?
C39 C44 H44 117.7(19) . . ?
C43 C44 H44 122(2) . . ?
O13 C45 C46 120.5(3) . . ?
O13 C45 C47 122.2(3) . . ?
C46 C45 C47 117.3(3) . . ?
C45 C46 H46A 108(3) . . ?
C45 C46 H46B 108(3) . . ?
H46A C46 H46B 105(4) . . ?
C45 C46 H46C 117(4) . . ?
H46A C46 H46C 112(5) . . ?
H46B C46 H46C 107(5) . . ?
C45 C47 H47A 113(2) . . ?
C45 C47 H47B 114(3) . . ?
H47A C47 H47B 102(3) . . ?
C45 C47 H47C 108(2) . . ?
H47A C47 H47C 111(3) . . ?
H47B C47 H47C 109(3) . . ?
O14 C48 C49 120.4(3) . . ?
O14 C48 C50 122.2(3) . . ?
C49 C48 C50 117.5(3) . . ?
C48 C49 H49A 115(3) . . ?
C48 C49 H49B 106(3) . . ?
H49A C49 H49B 110(4) . . ?
C48 C49 H49C 111(3) . . ?
H49A C49 H49C 102(4) . . ?
H49B C49 H49C 113(4) . . ?
C48 C50 H50A 113(3) . . ?
C48 C50 H50B 114(3) . . ?
H50A C50 H50B 104(4) . . ?
C48 C50 H50C 105(3) . . ?
H50A C50 H50C 114(4) . . ?
H50B C50 H50C 106(4) . . ?

loop_
_geom_bond_atom_site_label_1
_geom_bond_atom_site_label_2
_geom_bond_distance
_geom_bond_site_symmetry_2
_geom_bond_publ_flag
Ni1 O1 2.0197(17) . ?
Ni1 N1 2.0484(19) . ?
Ni1 N12 2.124(2) . ?
Ni1 N3 2.136(2) . ?
Ni1 N9 2.174(2) . ?
Ni1 S1 2.4382(7) . ?
Ni2 O3 2.0239(18) . ?
Ni2 N2 2.039(2) . ?
Ni2 N15 2.110(2) . ?
Ni2 N4 2.127(2) . ?
Ni2 N11 2.172(2) . ?
Ni2 S2 2.4468(8) . ?
Ni3 O2 2.0120(18) . ?
Ni3 N5 2.039(2) . ?
Ni3 N12 2.119(2) . ?
Ni3 N7 2.130(2) . ?
Ni3 N9 2.167(2) . ?
Ni3 S3 2.4850(7) . ?
Ni4 O4 2.0259(18) . ?
Ni4 N6 2.042(2) . ?
Ni4 N15 2.105(2) . ?
Ni4 N8 2.129(2) . ?
Ni4 N11 2.207(2) . ?
Ni4 S4 2.4281(7) . ?
S1 C6 1.810(3) . ?
S1 C8 1.821(3) . ?
S2 C14 1.808(3) . ?
S2 C12 1.818(3) . ?
S3 C21 1.812(3) . ?
S3 C23 1.817(3) . ?
S4 C27A 1.791(12) . ?
S4 C29 1.807(4) . ?
S4 C27 1.822(4) . ?
S4 C29A 1.831(14) . ?
Cl1 O7 1.436(2) . ?
Cl1 O8 1.438(3) . ?
Cl1 O6 1.439(2) . ?
Cl1 O5 1.439(2) . ?
Cl2 O9 1.403(3) . ?
Cl2 O11 1.410(3) . ?
Cl2 O10 1.411(3) . ?
Cl2 O12 1.437(2) . ?
Na1 O14 2.290(2) . ?
Na1 O15 2.335(3) . ?
Na1 O13 2.389(2) . ?
Na1 N14 2.543(3) . ?
Na1 N17 2.570(3) . ?
Na1 C2 2.994(3) . ?
O1 C31 1.261(3) . ?
O2 C31 1.261(3) . ?
O3 C38 1.262(3) . ?
O4 C38 1.260(3) . ?
O13 C45 1.223(4) . ?
O14 C48 1.217(4) . ?
O15 H15O 0.81(5) . ?
O15 H15Q 0.81(6) . ?
N1 C3 1.346(3) . ?
N1 N2 1.368(3) . ?
N2 C1 1.348(3) . ?
N3 C7 1.481(3) . ?
N3 C4 1.491(3) . ?
N3 C5 1.491(3) . ?
N4 C13 1.482(3) . ?
N4 C11 1.483(4) . ?
N4 C10 1.490(4) . ?
N6 C16 1.348(3) . ?
N6 N5 1.371(3) . ?
N5 C18 1.353(3) . ?
N8 C26A 1.409(11) . ?
N8 C28 1.469(4) . ?
N8 C25 1.476(4) . ?
N8 C26 1.533(4) . ?
N7 C22 1.485(3) . ?
N7 C20 1.487(4) . ?
N7 C19 1.488(4) . ?
N9 N10 1.179(3) . ?
N10 N11 1.176(3) . ?
N12 N13 1.208(3) . ?
N13 N14 1.152(3) . ?
N15 N16 1.207(3) . ?
N16 N17 1.153(3) . ?
C1 C2 1.390(4) . ?
C1 C10 1.507(3) . ?
C2 C3 1.396(3) . ?
C2 H2 0.88(3) . ?
C3 C4 1.499(3) . ?
C4 H4A 0.94(3) . ?
C4 H4B 0.96(3) . ?
C5 C6 1.515(4) . ?
C5 H5A 0.97(4) . ?
C5 H5B 0.95(3) . ?
C6 H6A 0.94(3) . ?
C6 H6B 0.97(4) . ?
C7 H7A 0.92(3) . ?
C7 H7B 0.96(4) . ?
C7 H7C 0.98(4) . ?
C8 C9 1.516(5) . ?
C8 H8A 1.08(3) . ?
C8 H8B 0.96(4) . ?
C9 H9A 1.04(4) . ?
C9 H9B 0.98(4) . ?
C9 H9C 1.12(4) . ?
C10 H10A 0.97(3) . ?
C10 H10B 0.93(3) . ?
C11 C12 1.511(4) . ?
C11 H11A 0.96(4) . ?
C11 H11B 0.91(4) . ?
C12 H12A 0.97(3) . ?
C12 H12B 0.98(3) . ?
C13 H13A 0.98(4) . ?
C13 H13B 0.94(3) . ?
C13 H13C 0.92(4) . ?
C14 C15 1.521(5) . ?
C14 H14A 0.96(4) . ?
C14 H14B 0.94(4) . ?
C15 H15A 1.02(5) . ?
C15 H15B 0.96(5) . ?
C15 H15C 0.99(5) . ?
C16 C17 1.388(4) . ?
C16 C25 1.502(4) . ?
C17 C18 1.386(4) . ?
C17 H17 0.93(3) . ?
C18 C19 1.501(4) . ?
C19 H19A 1.00(3) . ?
C19 H19B 0.96(3) . ?
C20 C21 1.514(4) . ?
C20 H20A 0.96(3) . ?
C20 H20B 0.97(3) . ?
C21 H21A 0.99(3) . ?
C21 H21B 0.97(4) . ?
C22 H22A 0.96(4) . ?
C22 H22B 0.98(4) . ?
C22 H22C 0.96(4) . ?
C23 C24 1.517(5) . ?
C23 H23A 0.96(4) . ?
C23 H23B 0.90(4) . ?
C24 H24A 0.99(5) . ?
C24 H24B 0.95(5) . ?
C24 H24C 0.95(6) . ?
C25 H25A 0.97(3) . ?
C25 H25B 0.91(3) . ?
C28 C26A 1.973(12) . ?
C28 H28A 0.89(3) . ?
C28 H28B 0.95(4) . ?
C28 H28C 1.05(5) . ?
C30 C29 1.550(6) . ?
C30 C29A 1.569(14) . ?
C30 H30A 0.99(5) . ?
C30 H30B 0.96(6) . ?
C30 H30C 0.93(5) . ?
C26 C27 1.511(6) . ?
C26 H26A 0.98(4) . ?
C26 H26B 0.98(5) . ?
C27 H27A 0.94(4) . ?
C27 H27B 1.02(5) . ?
C29 H29A 1.02(5) . ?
C29 H29B 0.87(5) . ?
C26A C27A 1.525(16) . ?
C26A H26A 1.09(4) . ?
C26A H26C 0.9900 . ?
C26A H26D 0.9900 . ?
C27A H26B 0.88(5) . ?
C27A H27A 1.26(4) . ?
C27A H27C 0.9900 . ?
C27A H27D 0.9900 . ?
C29A H29B 0.73(5) . ?
C29A H29C 0.9900 . ?
C29A H29D 0.9900 . ?
C31 C32 1.503(3) . ?
C32 C33 1.386(4) . ?
C32 C37 1.400(3) . ?
C33 C34 1.395(4) . ?
C33 H33 0.94(3) . ?
C34 C35 1.386(4) . ?
C34 H34 1.03(4) . ?
C35 C36 1.385(4) . ?
C35 H35 0.95(4) . ?
C36 C37 1.391(4) . ?
C36 H36 0.98(4) . ?
C37 H37 1.00(3) . ?
C38 C39 1.507(3) . ?
C39 C44 1.391(4) . ?
C39 C40 1.399(4) . ?
C40 C41 1.401(4) . ?
C40 H40 0.95(4) . ?
C41 C42 1.376(5) . ?
C41 H41 0.94(4) . ?
C42 C43 1.387(5) . ?
C42 H42 0.95(3) . ?
C43 C44 1.392(4) . ?
C43 H43 0.95(3) . ?
C44 H44 0.98(3) . ?
C45 C46 1.491(5) . ?
C45 C47 1.493(5) . ?
C46 H46A 0.95(6) . ?
C46 H46B 0.97(5) . ?
C46 H46C 0.96(6) . ?
C47 H47A 1.00(5) . ?
C47 H47B 0.94(4) . ?
C47 H47C 0.99(4) . ?
C48 C49 1.491(5) . ?
C48 C50 1.491(6) . ?
C49 H49A 1.00(5) . ?
C49 H49B 0.95(6) . ?
C49 H49C 0.99(5) . ?
C50 H50A 0.98(5) . ?
C50 H50B 0.88(5) . ?
C50 H50C 0.98(5) . ?
